data_4311683
loop_
_publ_author_name
'Ari Lehtonen'
'Reijo Sillanp\"a\"a'

_publ_section_title
;
 Tungsten(VI) Complexes with Aminobis(phenolato) [O,N,O] Donor Ligands
;
_journal_name_full 'Inorganic Chemistry'
_journal_page_first 6501
_journal_page_last 6506
_journal_paper_doi 10.1021/ic049448h
_journal_volume 43
_journal_year 2004
_chemical_formula_moiety 'C25 H35 Cl2 N O3 W'
_chemical_formula_sum 'C25 H35 Cl2 N O3 W'
_chemical_formula_weight 652.29
_chemical_name_systematic
;
  cis-dichloro(methylamino-N,N-bis(2-methylene-4-methyl-6-t- 
butylphenolato)oxotungsten(VI)
;
_space_group_IT_number 14
_symmetry_cell_setting monoclinic
_symmetry_space_group_name_Hall '-P 2yn'
_symmetry_space_group_name_H-M 'P 1 21/n 1'
_atom_sites_solution_hydrogens geom
_atom_sites_solution_primary direct
_atom_sites_solution_secondary difmap
_audit_creation_method SHELXL-97
_cell_angle_alpha 90.00
_cell_angle_beta 106.417(2)
_cell_angle_gamma 90.00
_cell_formula_units_Z 4
_cell_length_a 17.4438(9)
_cell_length_b 7.7968(2)
_cell_length_c 19.9166(12)
_cell_measurement_reflns_used 5123
_cell_measurement_temperature 173(2)
_cell_measurement_theta_max 26.733
_cell_measurement_theta_min 0.407
_cell_volume 2598.3(2)
_computing_cell_refinement 'HKL Scalepack (Otwinowski & Minor 1997)'
_computing_data_collection 'Collect (Nonius BV, 1997-2000)'
_computing_data_reduction
;
HKL Denzo and Scalepack (Otwinowski & Minor 1997)
;
_computing_molecular_graphics 'Ortep-3 for Windows (Farrugia, 1997)'
_computing_publication_material 'WinGX publication routines (Farrugia, 1999)'
_computing_structure_refinement 'SHELXL-97 (Sheldrick, 1997)'
_computing_structure_solution 'SHELXS-97 (Sheldrick, 1997)'
_diffrn_ambient_temperature 173(2)
_diffrn_detector 'CCD plate'
_diffrn_detector_area_resol_mean 9
_diffrn_measured_fraction_theta_full 0.989
_diffrn_measured_fraction_theta_max 0.989
_diffrn_measurement_device '95mm CCD camera on \k-goniostat'
_diffrn_measurement_device_type KappaCCD
_diffrn_measurement_method 'CCD rotation images, thick slices'
_diffrn_radiation_monochromator 'horizonally mounted graphite crystal'
_diffrn_radiation_probe x-ray
_diffrn_radiation_type MoK\a
_diffrn_radiation_wavelength 0.71073
_diffrn_reflns_av_R_equivalents 0.0715
_diffrn_reflns_av_sigmaI/netI 0.0823
_diffrn_reflns_limit_h_max 17
_diffrn_reflns_limit_h_min -22
_diffrn_reflns_limit_k_max 9
_diffrn_reflns_limit_k_min -9
_diffrn_reflns_limit_l_max 25
_diffrn_reflns_limit_l_min -20
_diffrn_reflns_number 17457
_diffrn_reflns_theta_full 26.73
_diffrn_reflns_theta_max 26.73
_diffrn_reflns_theta_min 2.43
_diffrn_source 'Enraf Nonius FR590'
_exptl_absorpt_coefficient_mu 4.677
_exptl_absorpt_correction_T_max 0.8348
_exptl_absorpt_correction_T_min 0.4855
_exptl_absorpt_correction_type refdelf
_exptl_absorpt_process_details
;
Sheldrick, G.M. (anon) SHELX97 Release 97-2 (1998)
I/sigma threshold for reflections     =   5.000
Delta(U)/lambda**2                    =   0.000
Highest even order spherical harmonic =       6
Highest odd  order spherical harmonic =       3
;
_exptl_crystal_colour red
_exptl_crystal_density_diffrn 1.667
_exptl_crystal_density_method 'not measured'
_exptl_crystal_description plate
_exptl_crystal_F_000 1296
_exptl_crystal_size_max 0.20
_exptl_crystal_size_mid 0.16
_exptl_crystal_size_min 0.04
_refine_diff_density_max 0.886
_refine_diff_density_min -1.360
_refine_diff_density_rms 0.161
_refine_ls_extinction_coef 0.00091(11)
_refine_ls_extinction_expression Fc^*^=kFc[1+0.001xFc^2^\l^3^/sin(2\q)]^-1/4^
_refine_ls_extinction_method SHELXL
_refine_ls_goodness_of_fit_ref 0.993
_refine_ls_hydrogen_treatment constr
_refine_ls_matrix_type full
_refine_ls_number_parameters 272
_refine_ls_number_reflns 5441
_refine_ls_number_restraints 1
_refine_ls_restrained_S_all 1.003
_refine_ls_R_factor_all 0.0736
_refine_ls_R_factor_gt 0.0382
_refine_ls_shift/su_max 0.002
_refine_ls_shift/su_mean 0.000
_refine_ls_structure_factor_coef Fsqd
_refine_ls_weighting_details 'calc w=1/[\s^2^(Fo^2^)+(0.0289P)^2^+0.0000P] where P=(Fo^2^+2Fc^2^)/3'
_refine_ls_weighting_scheme calc
_refine_ls_wR_factor_gt 0.0673
_refine_ls_wR_factor_ref 0.0758
_reflns_number_gt 3834
_reflns_number_total 5441
_reflns_threshold_expression >2s(I)
_cod_data_source_file ic049448hsi20040429_074507_4.cif
_cod_data_source_block wbuabi=cis-5
_cod_original_sg_symbol_H-M 'P 21/n'
_cod_database_code 4311683
_exptl_absorpt_factor_mur 0.327
_exptl_absorpt_rmerge_before 0.0497
_exptl_absorpt_rmerge_after 0.0395

loop_
_symmetry_equiv_pos_as_xyz
'x, y, z'
'-x+1/2, y+1/2, -z+1/2'
'-x, -y, -z'
'x-1/2, -y-1/2, z-1/2'

loop_
_atom_site_label
_atom_site_type_symbol
_atom_site_fract_x
_atom_site_fract_y
_atom_site_fract_z
_atom_site_U_iso_or_equiv
_atom_site_adp_type
_atom_site_occupancy
_atom_site_symmetry_multiplicity
_atom_site_calc_flag
_atom_site_refinement_flags
_atom_site_disorder_assembly
_atom_site_disorder_group
W W 0.175420(13) 0.82311(3) 0.900739(12) 0.02146(9) Uani 1 1 d . A .
Cl1 Cl 0.29570(9) 0.91237(18) 0.88123(9) 0.0394(4) Uani 1 1 d . . .
Cl2 Cl 0.11646(10) 0.9082(2) 0.78392(9) 0.0465(4) Uani 1 1 d . . .
O1 O 0.1562(2) 1.0046(4) 0.9393(2) 0.0342(10) Uani 1 1 d . . .
O2 O 0.0810(2) 0.7069(4) 0.8954(2) 0.0329(10) Uani 1 1 d . A .
O3 O 0.2368(2) 0.7123(4) 0.98128(19) 0.0301(9) Uani 1 1 d . . .
N8 N 0.1992(3) 0.5434(5) 0.8495(2) 0.0219(10) Uani 1 1 d . . .
C1 C 0.0271(3) 0.5839(6) 0.8617(3) 0.0290(14) Uani 1 1 d . . .
C2 C -0.0489(3) 0.5846(7) 0.8708(3) 0.0252(13) Uani 1 1 d . A .
C3 C -0.1003(3) 0.4612(7) 0.8325(3) 0.0298(14) Uani 1 1 d . . .
H3 H -0.1540 0.4617 0.8345 0.036 Uiso 1 1 calc R A .
C4 C -0.0784(4) 0.3370(7) 0.7915(3) 0.0335(14) Uani 1 1 d . A .
C12 C 0.4283(4) 0.3742(7) 1.0363(3) 0.0339(15) Uani 1 1 d . . .
C13 C 0.4245(3) 0.5138(7) 1.0785(3) 0.0331(14) Uani 1 1 d . A .
H13 H 0.4672 0.5308 1.1197 0.040 Uiso 1 1 calc R . .
C14 C 0.3611(3) 0.6309(7) 1.0638(3) 0.0276(13) Uani 1 1 d . . .
C15 C 0.3002(4) 0.5994(7) 1.0018(3) 0.0312(14) Uani 1 1 d D A .
C17 C -0.0776(3) 0.7234(7) 0.9133(3) 0.0300(14) Uani 1 1 d . . .
C18 C -0.1605(4) 0.6763(9) 0.9227(4) 0.062(2) Uani 1 1 d . A .
H18A H -0.1565 0.5672 0.9479 0.093 Uiso 1 1 calc R . .
H18B H -0.1996 0.6654 0.8767 0.093 Uiso 1 1 calc R . .
H18C H -0.1776 0.7667 0.9495 0.093 Uiso 1 1 calc R . .
C19 C -0.0844(4) 0.8926(8) 0.8757(4) 0.054(2) Uani 1 1 d . A .
H19A H -0.1075 0.9782 0.9003 0.082 Uiso 1 1 calc R . .
H19B H -0.1190 0.8793 0.8277 0.082 Uiso 1 1 calc R . .
H19C H -0.0313 0.9303 0.8744 0.082 Uiso 1 1 calc R . .
C20 C -0.0224(4) 0.7417(8) 0.9882(3) 0.0401(16) Uani 1 1 d . A .
H20A H 0.0311 0.7757 0.9866 0.060 Uiso 1 1 calc R . .
H20B H -0.0192 0.6318 1.0127 0.060 Uiso 1 1 calc R . .
H20C H -0.0439 0.8294 1.0132 0.060 Uiso 1 1 calc R . .
C21 C -0.1383(4) 0.2153(8) 0.7472(3) 0.0420(17) Uani 1 1 d . . .
H21A H -0.1651 0.2700 0.7024 0.063 Uiso 1 1 calc R A .
H21B H -0.1780 0.1851 0.7716 0.063 Uiso 1 1 calc R . .
H21C H -0.1110 0.1112 0.7387 0.063 Uiso 1 1 calc R . .
C22 C 0.5005(4) 0.2588(8) 1.0548(4) 0.0452(17) Uani 1 1 d . A .
H22A H 0.4965 0.1783 1.0915 0.068 Uiso 1 1 calc R . .
H22B H 0.5489 0.3284 1.0719 0.068 Uiso 1 1 calc R . .
H22C H 0.5032 0.1948 1.0132 0.068 Uiso 1 1 calc R . .
C23 C 0.3584(4) 0.7811(7) 1.1123(3) 0.0329(14) Uani 1 1 d . A .
C24 C 0.2875(4) 0.7607(9) 1.1426(3) 0.0453(17) Uani 1 1 d . . .
H24A H 0.2853 0.8592 1.1725 0.068 Uiso 1 1 calc R A .
H24B H 0.2939 0.6551 1.1703 0.068 Uiso 1 1 calc R . .
H24C H 0.2378 0.7547 1.1043 0.068 Uiso 1 1 calc R . .
C25 C 0.3522(4) 0.9535(8) 1.0746(3) 0.0523(19) Uani 1 1 d . . .
H25A H 0.3932 0.9600 1.0497 0.078 Uiso 1 1 calc R A .
H25B H 0.3601 1.0467 1.1089 0.078 Uiso 1 1 calc R . .
H25C H 0.2991 0.9642 1.0410 0.078 Uiso 1 1 calc R . .
C26 C 0.43397(15) 0.7860(3) 1.17556(13) 0.065(2) Uani 1 1 d . . .
H26A H 0.4806 0.8138 1.1594 0.098 Uiso 1 1 calc R A .
H26B H 0.4418 0.6737 1.1986 0.098 Uiso 1 1 calc R . .
H26C H 0.4275 0.8735 1.2088 0.098 Uiso 1 1 calc R . .
C5A C -0.00393(15) 0.3397(3) 0.78249(13) 0.0312(18) Uani 0.800(6) 1 d PR A 1
H5A H 0.0112 0.2556 0.7541 0.037 Uiso 0.800(6) 1 calc PR A 1
C6A C 0.05000(15) 0.4664(3) 0.81511(13) 0.0236(16) Uani 0.800(6) 1 d PR A 1
C7A C 0.12642(15) 0.4836(3) 0.79281(13) 0.0277(18) Uani 0.800(6) 1 d PR A 1
H7A1 H 0.1386 0.3708 0.7754 0.033 Uiso 0.800(6) 1 calc PR A 1
H7A2 H 0.1164 0.5654 0.7533 0.033 Uiso 0.800(6) 1 calc PR A 1
C9A C 0.21751(15) 0.4107(3) 0.90700(13) 0.0259(18) Uani 0.800(6) 1 d PR A 1
H9A1 H 0.2238 0.2970 0.8871 0.031 Uiso 0.800(6) 1 calc PR A 1
H9A2 H 0.1723 0.4037 0.9277 0.031 Uiso 0.800(6) 1 calc PR A 1
C10A C 0.29368(15) 0.4558(3) 0.96390(13) 0.0248(17) Uani 0.800(6) 1 d PR A 1
C11A C 0.35957(15) 0.3408(3) 0.98036(13) 0.0266(17) Uiso 0.800(6) 1 d PR A 1
H11A H 0.3573 0.2397 0.9532 0.032 Uiso 0.800(6) 1 calc PR A 1
C16A C 0.26498(15) 0.5466(3) 0.81443(13) 0.033(2) Uani 0.800(6) 1 d PR A 1
H16A H 0.2668 0.4362 0.7914 0.050 Uiso 0.800(6) 1 calc PR A 1
H16B H 0.3162 0.5671 0.8496 0.050 Uiso 0.800(6) 1 calc PR A 1
H16C H 0.2548 0.6385 0.7795 0.050 Uiso 0.800(6) 1 calc PR A 1
C5B C 0.00970(15) 0.3273(3) 0.81349(13) 0.014(7) Uiso 0.200(6) 1 d PR A 2
H5B H 0.0323 0.2317 0.7965 0.017 Uiso 0.200(6) 1 calc PR A 2
C6B C 0.06545(15) 0.4442(3) 0.85735(13) 0.016(6) Uiso 0.200(6) 1 d PR A 2
C7B C 0.15552(15) 0.4055(3) 0.87798(13) 0.016(6) Uiso 0.200(6) 1 d PR A 2
H7B1 H 0.1766 0.4009 0.9296 0.019 Uiso 0.200(6) 1 calc PR A 2
H7B2 H 0.1647 0.2924 0.8590 0.019 Uiso 0.200(6) 1 calc PR A 2
C9B C 0.29053(15) 0.4968(3) 0.86742(13) 0.031(7) Uiso 0.200(6) 1 d PR A 2
H9B1 H 0.2966 0.3862 0.8450 0.037 Uiso 0.200(6) 1 calc PR A 2
H9B2 H 0.3185 0.5860 0.8479 0.037 Uiso 0.200(6) 1 calc PR A 2
C10B C 0.32999(15) 0.4827(3) 0.94772(13) 0.011(6) Uiso 0.200(6) 1 d PRD A 2
C11B C 0.39326(15) 0.3539(3) 0.96635(13) 0.033(7) Uiso 0.200(6) 1 d PR A 2
H11B H 0.4071 0.2730 0.9361 0.039 Uiso 0.200(6) 1 calc PR A 2
C16B C 0.17006(15) 0.5504(3) 0.76850(13) 0.020(6) Uiso 0.200(6) 1 d PR A 2
H16D H 0.1773 0.6667 0.7527 0.031 Uiso 0.200(6) 1 calc PR A 2
H16E H 0.1133 0.5196 0.7525 0.031 Uiso 0.200(6) 1 calc PR A 2
H16F H 0.2011 0.4693 0.7491 0.031 Uiso 0.200(6) 1 calc PR A 2

loop_
_atom_site_aniso_label
_atom_site_aniso_U_11
_atom_site_aniso_U_22
_atom_site_aniso_U_33
_atom_site_aniso_U_23
_atom_site_aniso_U_13
_atom_site_aniso_U_12
W 0.02526(14) 0.01998(13) 0.02064(14) -0.00150(11) 0.00892(9) 0.00036(11)
Cl1 0.0299(9) 0.0341(8) 0.0588(11) -0.0004(7) 0.0204(8) -0.0057(6)
Cl2 0.0525(11) 0.0426(9) 0.0338(10) 0.0083(7) -0.0049(8) 0.0071(8)
O1 0.044(3) 0.026(2) 0.038(3) -0.0069(18) 0.020(2) -0.0004(18)
O2 0.035(2) 0.021(2) 0.051(3) -0.0075(18) 0.026(2) -0.0002(16)
O3 0.048(3) 0.019(2) 0.019(2) -0.0038(16) 0.001(2) 0.0004(17)
N8 0.026(3) 0.024(2) 0.017(2) -0.0045(19) 0.008(2) -0.0002(19)
C1 0.026(3) 0.021(3) 0.042(4) 0.000(3) 0.013(3) -0.005(2)
C2 0.023(3) 0.036(3) 0.015(3) 0.010(2) 0.003(3) 0.004(2)
C3 0.026(3) 0.040(3) 0.024(3) 0.006(3) 0.007(3) 0.002(3)
C4 0.037(4) 0.027(3) 0.037(4) 0.006(3) 0.011(3) -0.004(3)
C12 0.042(4) 0.028(3) 0.034(4) 0.011(3) 0.014(3) -0.001(3)
C13 0.028(4) 0.046(4) 0.023(3) 0.005(3) 0.005(3) -0.010(3)
C14 0.027(3) 0.030(3) 0.025(3) 0.002(2) 0.006(3) -0.009(2)
C15 0.041(4) 0.025(3) 0.022(3) 0.003(3) 0.001(3) -0.003(3)
C17 0.025(3) 0.037(3) 0.029(4) -0.003(3) 0.010(3) 0.003(2)
C18 0.044(4) 0.074(5) 0.077(6) -0.039(5) 0.033(4) -0.014(4)
C19 0.073(5) 0.051(4) 0.039(4) 0.009(3) 0.016(4) 0.031(4)
C20 0.047(4) 0.042(3) 0.032(4) -0.007(3) 0.012(3) 0.007(3)
C21 0.050(4) 0.045(4) 0.027(4) -0.004(3) 0.005(3) -0.011(3)
C22 0.040(4) 0.037(3) 0.058(5) 0.000(3) 0.013(4) -0.003(3)
C23 0.028(3) 0.044(4) 0.025(3) -0.004(3) 0.005(3) -0.003(3)
C24 0.046(4) 0.061(4) 0.032(4) 0.003(3) 0.015(4) 0.002(3)
C25 0.076(5) 0.044(4) 0.039(4) -0.021(3) 0.019(4) -0.020(4)
C26 0.038(4) 0.096(6) 0.049(5) -0.040(4) -0.010(4) 0.009(4)
C5A 0.036(5) 0.028(4) 0.025(5) -0.003(3) 0.001(4) -0.001(3)
C6A 0.026(4) 0.024(4) 0.018(4) -0.005(3) 0.001(3) -0.001(3)
C7A 0.034(4) 0.025(4) 0.023(4) -0.010(3) 0.005(3) 0.005(3)
C9A 0.035(4) 0.015(3) 0.026(4) 0.002(3) 0.005(4) 0.006(3)
C10A 0.027(4) 0.025(4) 0.024(4) 0.000(3) 0.010(3) -0.002(3)
C16A 0.034(5) 0.039(4) 0.035(5) -0.009(4) 0.022(4) -0.001(3)

loop_
_atom_type_symbol
_atom_type_description
_atom_type_scat_dispersion_real
_atom_type_scat_dispersion_imag
_atom_type_scat_source
C C 0.0033 0.0016 'International Tables Vol C Tables 4.2.6.8 and 6.1.1.4'
H H 0.0000 0.0000 'International Tables Vol C Tables 4.2.6.8 and 6.1.1.4'
Cl Cl 0.1484 0.1585 'International Tables Vol C Tables 4.2.6.8 and 6.1.1.4'
N N 0.0061 0.0033 'International Tables Vol C Tables 4.2.6.8 and 6.1.1.4'
O O 0.0106 0.0060 'International Tables Vol C Tables 4.2.6.8 and 6.1.1.4'
W W -0.8490 6.8722 'International Tables Vol C Tables 4.2.6.8 and 6.1.1.4'

loop_
_geom_angle_atom_site_label_1
_geom_angle_atom_site_label_2
_geom_angle_atom_site_label_3
_geom_angle
_geom_angle_site_symmetry_1
_geom_angle_site_symmetry_3
_geom_angle_publ_flag
O1 W O2 98.54(16) . . ?
O1 W O3 97.82(17) . . ?
O2 W O3 96.15(17) . . ?
O1 W Cl1 97.37(13) . . ?
O2 W Cl1 163.01(12) . . ?
O3 W Cl1 87.55(13) . . ?
O1 W Cl2 97.22(14) . . ?
O2 W Cl2 87.03(14) . . ?
O3 W Cl2 163.98(12) . . ?
Cl1 W Cl2 85.08(6) . . ?
O1 W N8 175.87(16) . . ?
O2 W N8 78.30(14) . . ?
O3 W N8 79.98(14) . . ?
Cl1 W N8 86.07(10) . . ?
Cl2 W N8 85.33(11) . . ?
C1 O2 W 147.1(3) . . ?
C15 O3 W 139.8(3) . . ?
C16A N8 C9A 109.8(3) . . ?
C16A N8 C7A 104.4(3) . . ?
C9A N8 C7A 107.9(3) . . ?
C16A N8 C7B 135.7(3) . . ?
C9A N8 C7B 41.53(13) . . ?
C7A N8 C7B 69.9(2) . . ?
C16A N8 C16B 65.48(19) . . ?
C9A N8 C16B 138.7(3) . . ?
C7A N8 C16B 43.58(14) . . ?
C7B N8 C16B 111.3(3) . . ?
C16A N8 C9B 41.60(13) . . ?
C9A N8 C9B 71.7(2) . . ?
C7A N8 C9B 132.9(3) . . ?
C7B N8 C9B 109.6(3) . . ?
C16B N8 C9B 105.0(3) . . ?
C16A N8 W 114.4(2) . . ?
C9A N8 W 108.2(2) . . ?
C7A N8 W 111.9(2) . . ?
C7B N8 W 107.9(2) . . ?
C16B N8 W 110.6(2) . . ?
C9B N8 W 112.6(2) . . ?
C6B C1 O2 108.9(4) . . ?
C6B C1 C2 122.9(4) . . ?
O2 C1 C2 118.7(5) . . ?
C6B C1 C6A 34.67(15) . . ?
O2 C1 C6A 118.8(4) . . ?
C2 C1 C6A 122.4(5) . . ?
C3 C2 C1 114.7(5) . . ?
C3 C2 C17 122.0(5) . . ?
C1 C2 C17 123.0(5) . . ?
C2 C3 C4 124.4(5) . . ?
C2 C3 H3 117.8 . . ?
C4 C3 H3 117.8 . . ?
C5A C4 C3 119.9(5) . . ?
C5A C4 C5B 24.12(11) . . ?
C3 C4 C5B 107.3(5) . . ?
C5A C4 C21 117.7(5) . . ?
C3 C4 C21 121.7(5) . . ?
C5B C4 C21 129.5(5) . . ?
C11B C12 C13 128.7(5) . . ?
C11B C12 C11A 30.25(14) . . ?
C13 C12 C11A 116.5(5) . . ?
C11B C12 C22 106.5(5) . . ?
C13 C12 C22 120.0(6) . . ?
C11A C12 C22 123.3(5) . . ?
C12 C13 C14 123.7(6) . . ?
C12 C13 H13 118.1 . . ?
C14 C13 H13 118.1 . . ?
C13 C14 C15 115.2(5) . . ?
C13 C14 C23 122.1(5) . . ?
C15 C14 C23 122.7(5) . . ?
C10A C15 O3 115.7(5) . . ?
C10A C15 C14 124.5(5) . . ?
O3 C15 C14 119.4(5) . . ?
C10A C15 C10B 30.50(13) . . ?
O3 C15 C10B 123.2(4) . . ?
C14 C15 C10B 112.5(5) . . ?
C19 C17 C20 110.0(5) . . ?
C19 C17 C2 109.5(5) . . ?
C20 C17 C2 112.8(5) . . ?
C19 C17 C18 108.8(5) . . ?
C20 C17 C18 104.7(5) . . ?
C2 C17 C18 111.0(5) . . ?
C17 C18 H18A 109.5 . . ?
C17 C18 H18B 109.5 . . ?
H18A C18 H18B 109.5 . . ?
C17 C18 H18C 109.5 . . ?
H18A C18 H18C 109.5 . . ?
H18B C18 H18C 109.5 . . ?
C17 C19 H19A 109.5 . . ?
C17 C19 H19B 109.5 . . ?
H19A C19 H19B 109.5 . . ?
C17 C19 H19C 109.5 . . ?
H19A C19 H19C 109.5 . . ?
H19B C19 H19C 109.5 . . ?
C17 C20 H20A 109.5 . . ?
C17 C20 H20B 109.5 . . ?
H20A C20 H20B 109.5 . . ?
C17 C20 H20C 109.5 . . ?
H20A C20 H20C 109.5 . . ?
H20B C20 H20C 109.5 . . ?
C4 C21 H21A 109.5 . . ?
C4 C21 H21B 109.5 . . ?
H21A C21 H21B 109.5 . . ?
C4 C21 H21C 109.5 . . ?
H21A C21 H21C 109.5 . . ?
H21B C21 H21C 109.5 . . ?
C12 C22 H22A 109.5 . . ?
C12 C22 H22B 109.5 . . ?
H22A C22 H22B 109.5 . . ?
C12 C22 H22C 109.5 . . ?
H22A C22 H22C 109.5 . . ?
H22B C22 H22C 109.5 . . ?
C14 C23 C25 111.9(5) . . ?
C14 C23 C24 110.0(5) . . ?
C25 C23 C24 109.4(5) . . ?
C14 C23 C26 111.3(4) . . ?
C25 C23 C26 107.8(4) . . ?
C24 C23 C26 106.2(4) . . ?
C23 C24 H24A 109.5 . . ?
C23 C24 H24B 109.5 . . ?
H24A C24 H24B 109.5 . . ?
C23 C24 H24C 109.5 . . ?
H24A C24 H24C 109.5 . . ?
H24B C24 H24C 109.5 . . ?
C23 C25 H25A 109.5 . . ?
C23 C25 H25B 109.5 . . ?
H25A C25 H25B 109.5 . . ?
C23 C25 H25C 109.5 . . ?
H25A C25 H25C 109.5 . . ?
H25B C25 H25C 109.5 . . ?
C23 C26 H26A 109.5 . . ?
C23 C26 H26B 109.5 . . ?
H26A C26 H26B 109.5 . . ?
C23 C26 H26C 109.5 . . ?
H26A C26 H26C 109.5 . . ?
H26B C26 H26C 109.5 . . ?
C4 C5A C6A 119.6(3) . . ?
C4 C5A H5A 120.2 . . ?
C6A C5A H5A 120.2 . . ?
C5A C6A C1 118.6(2) . . ?
C5A C6A C7A 117.2 . . ?
C1 C6A C7A 123.8(2) . . ?
N8 C7A C6A 115.33(18) . . ?
N8 C7A H7A1 108.4 . . ?
C6A C7A H7A1 108.4 . . ?
N8 C7A H7A2 108.4 . . ?
C6A C7A H7A2 108.4 . . ?
H7A1 C7A H7A2 107.5 . . ?
N8 C9A C10A 111.07(18) . . ?
N8 C9A H9A1 109.4 . . ?
C10A C9A H9A1 109.4 . . ?
N8 C9A H9A2 109.4 . . ?
C10A C9A H9A2 109.4 . . ?
H9A1 C9A H9A2 108.0 . . ?
C15 C10A C11A 117.6(3) . . ?
C15 C10A C9A 122.0(3) . . ?
C11A C10A C9A 120.3 . . ?
C12 C11A C10A 121.1(3) . . ?
C12 C11A H11A 119.4 . . ?
C10A C11A H11A 119.4 . . ?
N8 C16A H16A 109.5 . . ?
N8 C16A H16B 109.5 . . ?
H16A C16A H16B 109.5 . . ?
N8 C16A H16C 109.5 . . ?
H16A C16A H16C 109.5 . . ?
H16B C16A H16C 109.5 . . ?
C6B C5B C4 128.2(2) . . ?
C6B C5B H5B 115.9 . . ?
C4 C5B H5B 115.9 . . ?
C1 C6B C5B 107.5(3) . . ?
C1 C6B C7B 131.0(3) . . ?
C5B C6B C7B 120.2 . . ?
N8 C7B C6B 110.14(18) . . ?
N8 C7B H7B1 109.6 . . ?
C6B C7B H7B1 109.6 . . ?
N8 C7B H7B2 109.6 . . ?
C6B C7B H7B2 109.6 . . ?
H7B1 C7B H7B2 108.1 . . ?
C10B C9B N8 112.05(17) . . ?
C10B C9B H9B1 109.2 . . ?
N8 C9B H9B1 109.2 . . ?
C10B C9B H9B2 109.2 . . ?
N8 C9B H9B2 109.2 . . ?
H9B1 C9B H9B2 107.9 . . ?
C11B C10B C9B 113.1 . . ?
C11B C10B C15 125.8(2) . . ?
C9B C10B C15 121.1(2) . . ?
C12 C11B C10B 105.6(3) . . ?
C12 C11B H11B 127.2 . . ?
C10B C11B H11B 127.2 . . ?
N8 C16B H16D 109.5 . . ?
N8 C16B H16E 109.5 . . ?
H16D C16B H16E 109.5 . . ?
N8 C16B H16F 109.5 . . ?
H16D C16B H16F 109.5 . . ?
H16E C16B H16F 109.5 . . ?

loop_
_geom_bond_atom_site_label_1
_geom_bond_atom_site_label_2
_geom_bond_distance
_geom_bond_site_symmetry_2
_geom_bond_publ_flag
W O1 1.688(3) . ?
W O2 1.857(4) . ?
W O3 1.869(4) . ?
W Cl1 2.3448(14) . ?
W Cl2 2.3577(16) . ?
W N8 2.492(4) . ?
O2 C1 1.377(6) . ?
O3 C15 1.383(6) . ?
N8 C16A 1.502(5) . ?
N8 C9A 1.509(5) . ?
N8 C7A 1.514(5) . ?
N8 C7B 1.518(5) . ?
N8 C16B 1.549(5) . ?
N8 C9B 1.573(5) . ?
C1 C6B 1.294(6) . ?
C1 C2 1.388(7) . ?
C1 C6A 1.439(6) . ?
C2 C3 1.386(7) . ?
C2 C17 1.542(7) . ?
C3 C4 1.388(8) . ?
C3 H3 0.9500 . ?
C4 C5A 1.361(6) . ?
C4 C5B 1.476(6) . ?
C4 C21 1.500(8) . ?
C12 C11B 1.363(7) . ?
C12 C13 1.389(8) . ?
C12 C11A 1.411(7) . ?
C12 C22 1.507(8) . ?
C13 C14 1.399(8) . ?
C13 H13 0.9500 . ?
C14 C15 1.404(8) . ?
C14 C23 1.528(8) . ?
C15 C10A 1.337(6) . ?
C15 C10B 1.604(6) . ?
C17 C19 1.506(8) . ?
C17 C20 1.537(8) . ?
C17 C18 1.553(8) . ?
C18 H18A 0.9800 . ?
C18 H18B 0.9800 . ?
C18 H18C 0.9800 . ?
C19 H19A 0.9800 . ?
C19 H19B 0.9800 . ?
C19 H19C 0.9800 . ?
C20 H20A 0.9800 . ?
C20 H20B 0.9800 . ?
C20 H20C 0.9800 . ?
C21 H21A 0.9800 . ?
C21 H21B 0.9800 . ?
C21 H21C 0.9800 . ?
C22 H22A 0.9800 . ?
C22 H22B 0.9800 . ?
C22 H22C 0.9800 . ?
C23 C25 1.528(8) . ?
C23 C24 1.531(8) . ?
C23 C26 1.545(7) . ?
C24 H24A 0.9800 . ?
C24 H24B 0.9800 . ?
C24 H24C 0.9800 . ?
C25 H25A 0.9800 . ?
C25 H25B 0.9800 . ?
C25 H25C 0.9800 . ?
C26 H26A 0.9800 . ?
C26 H26B 0.9800 . ?
C26 H26C 0.9800 . ?
C5A C6A 1.3922 . ?
C5A H5A 0.9500 . ?
C6A C7A 1.5253 . ?
C7A H7A1 0.9900 . ?
C7A H7A2 0.9900 . ?
C9A C10A 1.5238 . ?
C9A H9A1 0.9900 . ?
C9A H9A2 0.9900 . ?
C10A C11A 1.4208 . ?
C11A H11A 0.9500 . ?
C16A H16A 0.9800 . ?
C16A H16B 0.9800 . ?
C16A H16C 0.9800 . ?
C5B C6B 1.4351 . ?
C5B H5B 0.9500 . ?
C6B C7B 1.5373 . ?
C7B H7B1 0.9900 . ?
C7B H7B2 0.9900 . ?
C9B C10B 1.5561 . ?
C9B H9B1 0.9900 . ?
C9B H9B2 0.9900 . ?
C10B C11B 1.4601 . ?
C11B H11B 0.9500 . ?
C16B H16D 0.9800 . ?
C16B H16E 0.9800 . ?
C16B H16F 0.9800 . ?

loop_
_geom_torsion_atom_site_label_1
_geom_torsion_atom_site_label_2
_geom_torsion_atom_site_label_3
_geom_torsion_atom_site_label_4
_geom_torsion
_geom_torsion_site_symmetry_1
_geom_torsion_site_symmetry_2
_geom_torsion_site_symmetry_3
_geom_torsion_site_symmetry_4
_geom_torsion_publ_flag
O1 W O2 C1 154.7(7) . . . . ?
O3 W O2 C1 -106.4(7) . . . . ?
Cl1 W O2 C1 -4.6(10) . . . . ?
Cl2 W O2 C1 57.8(7) . . . . ?
N8 W O2 C1 -28.0(6) . . . . ?
O1 W O3 C15 -147.8(5) . . . . ?
O2 W O3 C15 112.7(5) . . . . ?
Cl1 W O3 C15 -50.7(5) . . . . ?
Cl2 W O3 C15 12.0(8) . . . . ?
N8 W O3 C15 35.8(5) . . . . ?
O1 W N8 C16A -158(2) . . . . ?
O2 W N8 C16A 161.8(3) . . . . ?
O3 W N8 C16A -99.7(3) . . . . ?
Cl1 W N8 C16A -11.5(2) . . . . ?
Cl2 W N8 C16A 73.9(3) . . . . ?
O1 W N8 C9A -35(3) . . . . ?
O2 W N8 C9A -75.4(3) . . . . ?
O3 W N8 C9A 23.0(2) . . . . ?
Cl1 W N8 C9A 111.3(2) . . . . ?
Cl2 W N8 C9A -163.4(2) . . . . ?
O1 W N8 C7A 84(2) . . . . ?
O2 W N8 C7A 43.3(3) . . . . ?
O3 W N8 C7A 141.8(3) . . . . ?
Cl1 W N8 C7A -130.0(2) . . . . ?
Cl2 W N8 C7A -44.6(2) . . . . ?
O1 W N8 C7B 9(3) . . . . ?
O2 W N8 C7B -31.7(2) . . . . ?
O3 W N8 C7B 66.8(3) . . . . ?
Cl1 W N8 C7B 155.0(2) . . . . ?
Cl2 W N8 C7B -119.6(2) . . . . ?
O1 W N8 C16B 131(2) . . . . ?
O2 W N8 C16B 90.2(3) . . . . ?
O3 W N8 C16B -171.3(3) . . . . ?
Cl1 W N8 C16B -83.1(2) . . . . ?
Cl2 W N8 C16B 2.3(2) . . . . ?
O1 W N8 C9B -112(2) . . . . ?
O2 W N8 C9B -152.7(3) . . . . ?
O3 W N8 C9B -54.2(2) . . . . ?
Cl1 W N8 C9B 34.0(2) . . . . ?
Cl2 W N8 C9B 119.4(2) . . . . ?
W O2 C1 C6B 50.7(8) . . . . ?
W O2 C1 C2 -162.0(5) . . . . ?
W O2 C1 C6A 14.2(9) . . . . ?
C6B C1 C2 C3 -40.3(8) . . . . ?
O2 C1 C2 C3 177.3(5) . . . . ?
C6A C1 C2 C3 1.2(8) . . . . ?
C6B C1 C2 C17 146.3(5) . . . . ?
O2 C1 C2 C17 3.8(8) . . . . ?
C6A C1 C2 C17 -172.3(4) . . . . ?
C1 C2 C3 C4 4.3(8) . . . . ?
C17 C2 C3 C4 177.8(5) . . . . ?
C2 C3 C4 C5A -5.3(9) . . . . ?
C2 C3 C4 C5B 17.2(7) . . . . ?
C2 C3 C4 C21 -175.4(5) . . . . ?
C11B C12 C13 C14 25.6(9) . . . . ?
C11A C12 C13 C14 -7.5(8) . . . . ?
C22 C12 C13 C14 177.5(5) . . . . ?
C12 C13 C14 C15 -0.6(8) . . . . ?
C12 C13 C14 C23 178.9(5) . . . . ?
W O3 C15 C10A -51.2(7) . . . . ?
W O3 C15 C14 136.2(5) . . . . ?
W O3 C15 C10B -17.0(8) . . . . ?
C13 C14 C15 C10A 10.7(8) . . . . ?
C23 C14 C15 C10A -168.7(5) . . . . ?
C13 C14 C15 O3 -177.3(5) . . . . ?
C23 C14 C15 O3 3.3(8) . . . . ?
C13 C14 C15 C10B -21.4(6) . . . . ?
C23 C14 C15 C10B 159.2(4) . . . . ?
C3 C2 C17 C19 -105.2(6) . . . . ?
C1 C2 C17 C19 67.8(7) . . . . ?
C3 C2 C17 C20 132.0(6) . . . . ?
C1 C2 C17 C20 -55.0(7) . . . . ?
C3 C2 C17 C18 14.9(8) . . . . ?
C1 C2 C17 C18 -172.2(6) . . . . ?
C13 C14 C23 C25 122.4(6) . . . . ?
C15 C14 C23 C25 -58.2(7) . . . . ?
C13 C14 C23 C24 -115.8(6) . . . . ?
C15 C14 C23 C24 63.6(7) . . . . ?
C13 C14 C23 C26 1.7(7) . . . . ?
C15 C14 C23 C26 -178.9(5) . . . . ?
C3 C4 C5A C6A 0.6(6) . . . . ?
C5B C4 C5A C6A -63.02(16) . . . . ?
C21 C4 C5A C6A 171.1(4) . . . . ?
C4 C5A C6A C1 4.5(4) . . . . ?
C4 C5A C6A C7A -169.1(3) . . . . ?
C6B C1 C6A C5A 96.78(18) . . . . ?
O2 C1 C6A C5A 178.4(3) . . . . ?
C2 C1 C6A C5A -5.5(6) . . . . ?
C6B C1 C6A C7A -90.2(2) . . . . ?
O2 C1 C6A C7A -8.5(6) . . . . ?
C2 C1 C6A C7A 167.6(4) . . . . ?
C16A N8 C7A C6A 179.21(14) . . . . ?
C9A N8 C7A C6A 62.4(3) . . . . ?
C7B N8 C7A C6A 45.34(18) . . . . ?
C16B N8 C7A C6A -153.9 . . . . ?
C9B N8 C7A C6A 143.8(3) . . . . ?
W N8 C7A C6A -56.5(2) . . . . ?
C5A C6A C7A N8 -148.37(19) . . . . ?
C1 C6A C7A N8 38.5(3) . . . . ?
C16A N8 C9A C10A 62.9(3) . . . . ?
C7A N8 C9A C10A 176.11(17) . . . . ?
C7B N8 C9A C10A -159.3 . . . . ?
C16B N8 C9A C10A 137.9(4) . . . . ?
C9B N8 C9A C10A 45.86(17) . . . . ?
W N8 C9A C10A -62.62(19) . . . . ?
O3 C15 C10A C11A 176.3(3) . . . . ?
C14 C15 C10A C11A -11.5(6) . . . . ?
C10B C15 C10A C11A 63.90(13) . . . . ?
O3 C15 C10A C9A -6.3(6) . . . . ?
C14 C15 C10A C9A 165.9(4) . . . . ?
C10B C15 C10A C9A -118.68(17) . . . . ?
N8 C9A C10A C15 62.1(3) . . . . ?
N8 C9A C10A C11A -120.56(19) . . . . ?
C11B C12 C11A C10A -115.31(14) . . . . ?
C13 C12 C11A C10A 6.8(6) . . . . ?
C22 C12 C11A C10A -178.5(4) . . . . ?
C15 C10A C11A C12 2.2(4) . . . . ?
C9A C10A C11A C12 -175.2(3) . . . . ?
C5A C4 C5B C6B 113.18(19) . . . . ?
C3 C4 C5B C6B -12.4(5) . . . . ?
C21 C4 C5B C6B -178.4(4) . . . . ?
O2 C1 C6B C5B -171.8(3) . . . . ?
C2 C1 C6B C5B 42.6(6) . . . . ?
C6A C1 C6B C5B -58.24(11) . . . . ?
O2 C1 C6B C7B -4.9(6) . . . . ?
C2 C1 C6B C7B -150.5(4) . . . . ?
C6A C1 C6B C7B 108.7(2) . . . . ?
C4 C5B C6B C1 -15.1(4) . . . . ?
C4 C5B C6B C7B 176.2(3) . . . . ?
C16A N8 C7B C6B -137.5(4) . . . . ?
C9A N8 C7B C6B 157.7 . . . . ?
C7A N8 C7B C6B -47.22(17) . . . . ?
C16B N8 C7B C6B -61.3(3) . . . . ?
C9B N8 C7B C6B -176.92(18) . . . . ?
W N8 C7B C6B 60.2(2) . . . . ?
C1 C6B C7B N8 -48.1(4) . . . . ?
C5B C6B C7B N8 117.48(19) . . . . ?
C16A N8 C9B C10B 162.0 . . . . ?
C9A N8 C9B C10B -42.56(18) . . . . ?
C7A N8 C9B C10B -140.3(4) . . . . ?
C7B N8 C9B C10B -60.0(3) . . . . ?
C16B N8 C9B C10B -179.52(15) . . . . ?
W N8 C9B C10B 60.1(2) . . . . ?
N8 C9B C10B C11B 146.77(18) . . . . ?
N8 C9B C10B C15 -32.2(3) . . . . ?
C10A C15 C10B C11B -91.2(2) . . . . ?
O3 C15 C10B C11B -176.1(3) . . . . ?
C14 C15 C10B C11B 29.1(5) . . . . ?
C10A C15 C10B C9B 87.64(19) . . . . ?
O3 C15 C10B C9B 2.8(6) . . . . ?
C14 C15 C10B C9B -152.0(3) . . . . ?
C13 C12 C11B C10B -17.9(6) . . . . ?
C11A C12 C11B C10B 58.37(11) . . . . ?
C22 C12 C11B C10B -172.7(3) . . . . ?
C9B C10B C11B C12 171.9(3) . . . . ?
C15 C10B C11B C12 -9.1(3) . . . . ?
